data_1100085
loop_
_publ_author_name
'Troyanov, S I'
'Merinov, B V'
'Verin, I P'
'Kemnitz, E'
'Hass, D'

_publ_section_title
;
Crystal structure of acid magnesium sulphate
Mg:SO~3~(OH):~2~:SO~2~(OH)~2~:~2~
;
_journal_name_full Kristallografiya
_journal_page_first 852
_journal_page_last 855
_journal_volume 35
_journal_year 1990
_chemical_formula_structural 'Mg (H S O4)2 (H2 S O4)2'
_chemical_formula_sum 'H6 Mg O16 S4'
_chemical_name_systematic
;
Magnesium bis(hydrogensulfate) bis(sulfuric acid)
;
_space_group_IT_number 14
_symmetry_cell_setting monoclinic
_symmetry_Int_Tables_number 14
_symmetry_space_group_name_Hall '-P 2ybc'
_symmetry_space_group_name_H-M 'P 1 21/c 1'
_cell_angle_alpha 90
_cell_angle_beta 104.19(6)
_cell_angle_gamma 90
_cell_formula_units_Z 2
_cell_length_a 5.091(4)
_cell_length_b 15.329(6)
_cell_length_c 7.882(6)
_cell_volume 596.3
_refine_ls_R_factor_all 0.061
_cod_database_code 1100085

loop_
_symmetry_equiv_pos_as_xyz
x,y,z
-x,1/2+y,1/2-z
-x,-y,-z
x,1/2-y,1/2+z

loop_
_atom_site_label
_atom_site_type_symbol
_atom_site_symmetry_multiplicity
_atom_site_Wyckoff_symbol
_atom_site_fract_x
_atom_site_fract_y
_atom_site_fract_z
_atom_site_occupancy
_atom_site_attached_hydrogens
_atom_site_calc_flag
Mg1 Mg2+ 2 a 0. 0. 0. 1. 0 d
S1 S6+ 4 e 0.4219(3) 0.0845(1) 0.7652(2) 1. 0 d
S2 S6+ 4 e 0.1242(3) 0.8340(1) 0.7496(2) 1. 0 d
O1 O2- 4 e 0.3841(8) 0.3220(3) 0.2244(6) 1. 0 d
O2 O2- 4 e 0.2940(9) 0.4574(3) 0.0877(6) 1. 0 d
O3 O2- 4 e 0.2961(7) 0.9396(3) 0.1900(6) 1. 0 d
O4 O2- 4 e 0.7176(7) 0.9422(3) 0.1048(6) 1. 0 d
O5 O2- 4 e 0.0224(8) 0.1082(2) 0.1641(6) 1. 0 d
O6 O2- 4 e 0.2780(8) 0.6277(3) 0.1397(6) 1. 0 d
O7 O2- 4 e 0.9316(8) 0.7304(3) 0.1338(6) 1. 0 d
O8 O2- 4 e 0.6969(9) 0.2196(3) 0.1049(6) 1. 0 d
H1 H1+ 4 e 0.598(11) 0.264(4) 0.120(8) 1. 0 d
H2 H1+ 4 e 0.846(9) 0.760(3) 0.177(7) 1. 0 d
H3 H1+ 4 e 0.286(10) 0.506(3) 0.068(7) 1. 0 d

loop_
_atom_type_symbol
_atom_type_oxidation_number
Mg2+ 2.000
S6+ 6.000
O2- -2.000
H1+ 1.000
